data_2012036
loop_
_publ_author_name
'Picard, S.'
'Gougeon, P.'
'Potel, M.'

_publ_section_title
;
 Rb~5~Mo~27~Se~31~, a novel ternary reduced molybdenum selenide
 containing Mo~12~ and Mo~15~ clusters
;
_journal_issue 6
_journal_name_full 'Acta Crystallographica Section C'
_journal_page_first 663
_journal_page_last 664
_journal_paper_doi 10.1107/S0108270101003389
_journal_volume 57
_journal_year 2001
_chemical_formula_iupac 'Rb5 Mo27 Se31'
_chemical_formula_moiety 'Rb5 Mo27 Se31'
_chemical_formula_sum 'Mo27 Rb5 Se31'
_chemical_formula_weight 5465.49
_chemical_name_systematic
;
pentarubidium heptacosamolybdenum hentriacontaselenium
;
_space_group_IT_number 176
_symmetry_cell_setting hexagonal
_symmetry_space_group_name_Hall '-P 6c'
_symmetry_space_group_name_H-M 'P 63/m'
_audit_creation_method SHELXL97
_cell_angle_alpha 90
_cell_angle_beta 90
_cell_angle_gamma 120
_cell_formula_units_Z 2
_cell_length_a 9.52080(10)
_cell_length_b 9.52080(10)
_cell_length_c 37.5113(5)
_cell_measurement_reflns_used 104176
_cell_measurement_temperature 293(2)
_cell_measurement_theta_max 40.25
_cell_measurement_theta_min 1
_cell_volume 2944.69(6)
_computing_cell_refinement COLLECT
_computing_data_collection 'COLLECT (Nonius, 1998)'
_computing_data_reduction 'DENZO and SCALEPACK (Otwinowski & Minor, 1997)'
_computing_molecular_graphics 'DIAMOND (Bergerhoff, 1996)'
_computing_publication_material SHELXL97
_computing_structure_refinement 'SHELXL97 (Sheldrick, 1997)'
_computing_structure_solution 'SHELXS97 (Sheldrick, 1990)'
_diffrn_ambient_temperature 293(2)
_diffrn_measured_fraction_theta_full .996
_diffrn_measured_fraction_theta_max .996
_diffrn_measurement_device_type 'Nonius KappaCCD'
_diffrn_measurement_method '\f scans (\k = 0) + additional \w scans'
_diffrn_radiation_monochromator graphite
_diffrn_radiation_source 'fine-focus sealed tube'
_diffrn_radiation_type MoK\a
_diffrn_radiation_wavelength .71069
_diffrn_reflns_av_R_equivalents .086
_diffrn_reflns_av_sigmaI/netI .073
_diffrn_reflns_limit_h_max 15
_diffrn_reflns_limit_h_min -17
_diffrn_reflns_limit_k_max 17
_diffrn_reflns_limit_k_min -17
_diffrn_reflns_limit_l_max 68
_diffrn_reflns_limit_l_min -64
_diffrn_reflns_number 58800
_diffrn_reflns_theta_full 40.23
_diffrn_reflns_theta_max 40.23
_diffrn_reflns_theta_min 1.09
_diffrn_standards_decay_% none
_diffrn_standards_interval_count none
_diffrn_standards_interval_time none
_diffrn_standards_number none
_exptl_absorpt_coefficient_mu 28.791
_exptl_absorpt_correction_T_max .162
_exptl_absorpt_correction_T_min .090
_exptl_absorpt_correction_type multi-scan
_exptl_absorpt_process_details '(SORTAV; Blessing, 1995)'
_exptl_crystal_colour black
_exptl_crystal_density_diffrn 6.164
_exptl_crystal_density_method 'not measured'
_exptl_crystal_description irregular
_exptl_crystal_F_000 4746
_exptl_crystal_size_max .065
_exptl_crystal_size_mid .050
_exptl_crystal_size_min .037
_refine_diff_density_max 3.12
_refine_diff_density_min -2.54
_refine_ls_extinction_coef none
_refine_ls_extinction_method none
_refine_ls_goodness_of_fit_ref 1.052
_refine_ls_hydrogen_treatment none
_refine_ls_matrix_type full
_refine_ls_number_parameters 100
_refine_ls_number_reflns 6242
_refine_ls_number_restraints 0
_refine_ls_restrained_S_all 1.052
_refine_ls_R_factor_all .127
_refine_ls_R_factor_gt .047
_refine_ls_shift/su_max <0.001
_refine_ls_shift/su_mean .000
_refine_ls_structure_factor_coef Fsqd
_refine_ls_weighting_details 'calc w = 1/[\s^2^(Fo^2^)+(0.0416P)^2^+3.5266P] where P=(Fo^2^+2Fc^2^)/3'
_refine_ls_weighting_scheme calc
_refine_ls_wR_factor_ref .120
_reflns_number_gt 3113
_reflns_number_total 6242
_reflns_threshold_expression I>2\s(I)
_cod_data_source_file jz1447.cif
_cod_data_source_block I
_cod_original_sg_symbol_H-M P63/m
_cod_database_code 2012036
_cod_database_fobs_code 2012036

loop_
_symmetry_equiv_pos_as_xyz
'x, y, z'
'-x, -y, z+1/2'
'-y, x-y, z'
'-x+y, -x, z'
'x-y, x, z+1/2'
'y, -x+y, z+1/2'
'-x, -y, -z'
'x, y, -z-1/2'
'y, -x+y, -z'
'x-y, x, -z'
'-x+y, -x, -z-1/2'
'-y, x-y, -z-1/2'

loop_
_atom_site_label
_atom_site_fract_x
_atom_site_fract_y
_atom_site_fract_z
_atom_site_U_iso_or_equiv
_atom_site_adp_type
_atom_site_calc_flag
_atom_site_refinement_flags
_atom_site_occupancy
_atom_site_disorder_assembly
_atom_site_disorder_group
_atom_site_type_symbol
Mo1 0.68788(6) 0.18345(6) 0.129568(13) .01198(10) Uani d . 1 . . Mo
Mo2 0.83648(6) 0.35023(6) 0.190441(12) .01106(9) Uani d . 1 . . Mo
Mo3 0.68517(8) 0.18169(8) 0.25 .01097(12) Uani d S 1 . . Mo
Mo4 0.17057(6) 0.02231(6) 0.090982(13) .01163(9) Uani d . 1 . . Mo
Mo5 0.15373(6) 0.17004(6) 0.029262(12) .01094(9) Uani d . 1 . . Mo
Se1 0.37474(7) -0.00033(7) 0.134332(15) .01397(12) Uani d . 1 . . Se
Se2 0.70155(8) 0.03716(7) 0.189686(15) .01495(12) Uani d . 1 . . Se
Se3 0.36906(10) -0.00258(10) 0.25 .01501(16) Uani d S 1 . . Se
Se4 0.29239(7) 0.33446(7) 0.085536(15) .01370(11) Uani d . 1 . . Se
Se5 -0.03282(7) 0.29696(7) 0.031140(15) .01417(12) Uani d . 1 . . Se
Se6 0.666666666666667 0.333333333333333 0.07612(3) .01492(19) Uani d S 1 . . Se
Se7 0 0 0.14460(3) .01451(19) Uani d S 1 . . Se
Rb1 0 0 0.25 .0419(5) Uani d S 1 . . Rb
Rb2 0.333333333333333 -0.333333333333333 0.02324(4) .0353(3) Uani d S 1 . . Rb
Rb3 0.333333333333333 -0.333333333333333 0.18715(4) .0369(3) Uani d S 1 . . Rb

loop_
_atom_site_aniso_label
_atom_site_aniso_U_11
_atom_site_aniso_U_22
_atom_site_aniso_U_33
_atom_site_aniso_U_12
_atom_site_aniso_U_13
_atom_site_aniso_U_23
Mo1 .0132(2) .0125(2) .0102(2) .00636(19) -.00065(17) -.00056(17)
Mo2 .0116(2) .0126(2) .0093(2) .00629(18) .00037(17) -.00004(17)
Mo3 .0121(3) .0122(3) .0089(3) .0064(3) 0 0
Mo4 .0127(2) .0125(2) .0100(2) .00651(18) -.00031(17) .00008(17)
Mo5 .0120(2) .0124(2) .0090(2) .00646(18) -.00036(16) -.00009(16)
Se1 .0147(3) .0145(3) .0121(3) .0068(2) -.0020(2) -.0008(2)
Se2 .0189(3) .0150(3) .0130(3) .0100(2) -.0003(2) -.0007(2)
Se3 .0150(4) .0144(4) .0126(4) .0050(3) 0 0
Se4 .0138(3) .0139(3) .0124(3) .0062(2) -.0022(2) -.0013(2)
Se5 .0173(3) .0135(3) .0133(3) .0089(2) .0001(2) .0000(2)
Se6 .0169(3) .0169(3) .0109(5) .00846(14) 0 0
Se7 .0169(3) .0169(3) .0098(4) .00844(14) 0 0
Rb1 .0267(5) .0267(5) .0723(16) .0133(3) 0 0
Rb2 .0262(4) .0262(4) .0535(9) .01312(19) 0 0
Rb3 .0268(4) .0268(4) .0570(9) .01339(19) 0 0

loop_
_atom_type_symbol
_atom_type_description
_atom_type_scat_dispersion_real
_atom_type_scat_dispersion_imag
_atom_type_scat_source
Se Se -.0929 2.2259 'International Tables Vol C Tables 4.2.6.8 and 6.1.1.4'
Rb Rb -.9393 2.9676 'International Tables Vol C Tables 4.2.6.8 and 6.1.1.4'
Mo Mo -1.6832 .6857 'International Tables Vol C Tables 4.2.6.8 and 6.1.1.4'

loop_
_geom_angle_atom_site_label_1
_geom_angle_atom_site_label_2
_geom_angle_atom_site_label_3
_geom_angle_site_symmetry_1
_geom_angle_site_symmetry_3
_geom_angle
Se6 Mo1 Se1 . . 92.640(19)
Se6 Mo1 Se1 . 3_655 92.56(2)
Se1 Mo1 Se1 . 3_655 171.94(3)
Se6 Mo1 Se4 . 3_655 88.06(2)
Se1 Mo1 Se4 . 3_655 84.05(2)
Se1 Mo1 Se4 3_655 3_655 102.28(2)
Se6 Mo1 Mo1 . 3_655 58.191(14)
Se1 Mo1 Mo1 . 3_655 119.13(2)
Se1 Mo1 Mo1 3_655 3_655 59.16(2)
Se4 Mo1 Mo1 3_655 3_655 137.657(19)
Se6 Mo1 Mo1 . 4_665 58.191(14)
Se1 Mo1 Mo1 . 4_665 59.28(2)
Se1 Mo1 Mo1 3_655 4_665 119.00(2)
Se4 Mo1 Mo1 3_655 4_665 125.55(2)
Mo1 Mo1 Mo1 3_655 4_665 60.0
Se6 Mo1 Se2 . . 175.31(3)
Se1 Mo1 Se2 . . 85.98(2)
Se1 Mo1 Se2 3_655 . 88.35(2)
Se4 Mo1 Se2 3_655 . 96.25(2)
Mo1 Mo1 Se2 3_655 . 118.740(18)
Mo1 Mo1 Se2 4_665 . 117.440(19)
Se6 Mo1 Mo2 . . 119.90(2)
Se1 Mo1 Mo2 . . 114.78(2)
Se1 Mo1 Mo2 3_655 . 57.198(18)
Se4 Mo1 Mo2 3_655 . 143.55(3)
Mo1 Mo1 Mo2 3_655 . 61.746(15)
Mo1 Mo1 Mo2 4_665 . 90.457(13)
Se2 Mo1 Mo2 . . 57.021(19)
Se6 Mo1 Mo2 . 4_665 118.58(2)
Se1 Mo1 Mo2 . 4_665 56.786(18)
Se1 Mo1 Mo2 3_655 4_665 115.21(2)
Se4 Mo1 Mo2 3_655 4_665 131.26(2)
Mo1 Mo1 Mo2 3_655 4_665 89.701(14)
Mo1 Mo1 Mo2 4_665 4_665 60.424(16)
Se2 Mo1 Mo2 . 4_665 57.017(19)
Mo2 Mo1 Mo2 . 4_665 58.02(2)
Se6 Mo1 Mo4 . 3_655 90.940(19)
Se1 Mo1 Mo4 . 3_655 134.58(2)
Se1 Mo1 Mo4 3_655 3_655 51.456(17)
Se4 Mo1 Mo4 3_655 3_655 50.824(17)
Mo1 Mo1 Mo4 3_655 3_655 100.92(2)
Mo1 Mo1 Mo4 4_665 3_655 148.676(15)
Se2 Mo1 Mo4 . 3_655 93.22(2)
Mo2 Mo1 Mo4 . 3_655 102.141(19)
Mo2 Mo1 Mo4 4_665 3_655 149.53(2)
Se6 Mo1 Mo2 . 3_655 89.06(2)
Se1 Mo1 Mo2 . 3_655 87.556(19)
Se1 Mo1 Mo2 3_655 3_655 86.375(19)
Se4 Mo1 Mo2 3_655 3_655 170.99(2)
Mo1 Mo1 Mo2 3_655 3_655 45.541(10)
Mo1 Mo1 Mo2 4_665 3_655 46.296(10)
Se2 Mo1 Mo2 . 3_655 86.402(19)
Mo2 Mo1 Mo2 . 3_655 44.172(14)
Mo2 Mo1 Mo2 4_665 3_655 44.171(14)
Mo4 Mo1 Mo2 3_655 3_655 137.793(18)
Se6 Mo1 Se7 . 1_655 128.22(2)
Se1 Mo1 Se7 . 1_655 121.743(19)
Se1 Mo1 Se7 3_655 1_655 58.704(15)
Se4 Mo1 Se7 3_655 1_655 61.768(19)
Mo1 Mo1 Se7 3_655 1_655 117.72(2)
Mo1 Mo1 Se7 4_665 1_655 171.981(16)
Se2 Mo1 Se7 . 1_655 55.96(2)
Mo2 Mo1 Se7 . 1_655 81.969(19)
Mo2 Mo1 Se7 4_665 1_655 112.77(2)
Mo4 Mo1 Se7 3_655 1_655 37.281(16)
Mo2 Mo1 Se7 3_655 1_655 126.124(18)
Se6 Mo1 Se5 . 1_655 53.056(16)
Se1 Mo1 Se5 . 1_655 125.24(2)
Se1 Mo1 Se5 3_655 1_655 62.797(17)
Se4 Mo1 Se5 3_655 1_655 57.391(17)
Mo1 Mo1 Se5 3_655 1_655 80.906(15)
Mo1 Mo1 Se5 4_665 1_655 111.124(11)
Se2 Mo1 Se5 . 1_655 131.12(2)
Mo2 Mo1 Se5 . 1_655 119.247(19)
Mo2 Mo1 Se5 4_665 1_655 169.94(2)
Mo4 Mo1 Se5 3_655 1_655 37.901(12)
Mo2 Mo1 Se5 3_655 1_655 126.397(16)
Se7 Mo1 Se5 1_655 1_655 75.177(17)
Se6 Mo1 Mo3 . . 142.52(2)
Se1 Mo1 Mo3 . . 85.773(18)
Se1 Mo1 Mo3 3_655 . 86.353(18)
Se4 Mo1 Mo3 3_655 . 128.80(2)
Mo1 Mo1 Mo3 3_655 . 90.157(10)
Mo1 Mo1 Mo3 4_665 . 89.870(10)
Se2 Mo1 Mo3 . . 32.933(16)
Mo2 Mo1 Mo3 . . 33.714(14)
Mo2 Mo1 Mo3 4_665 . 34.299(13)
Mo4 Mo1 Mo3 3_655 . 116.405(17)
Mo2 Mo1 Mo3 3_655 . 53.471(12)
Se7 Mo1 Mo3 1_655 . 82.370(18)
Se5 Mo1 Mo3 1_655 . 148.174(16)
Se6 Mo1 Mo4 . 4_655 108.44(2)
Se1 Mo1 Mo4 . 4_655 102.907(18)
Se1 Mo1 Mo4 3_655 4_655 81.243(17)
Se4 Mo1 Mo4 3_655 4_655 28.739(15)
Mo1 Mo1 Mo4 3_655 4_655 135.31(2)
Mo1 Mo1 Mo4 4_665 4_655 154.176(18)
Se2 Mo1 Mo4 . 4_655 76.244(17)
Mo2 Mo1 Mo4 . 4_655 114.924(18)
Mo2 Mo1 Mo4 4_665 4_655 128.284(19)
Mo4 Mo1 Mo4 3_655 4_655 34.383(14)
Mo2 Mo1 Mo4 3_655 4_655 158.875(16)
Se7 Mo1 Mo4 1_655 4_655 33.029(13)
Se5 Mo1 Mo4 1_655 4_655 61.745(12)
Mo3 Mo1 Mo4 . 4_655 108.387(14)
Se1 Mo2 Se2 3_655 . 91.49(2)
Se1 Mo2 Se2 3_655 3_655 88.55(2)
Se2 Mo2 Se2 . 3_655 177.74(3)
Se1 Mo2 Mo2 3_655 4_665 120.433(19)
Se2 Mo2 Mo2 . 4_665 59.38(3)
Se2 Mo2 Mo2 3_655 4_665 118.74(2)
Se1 Mo2 Mo2 3_655 3_655 118.534(19)
Se2 Mo2 Mo2 . 3_655 119.37(3)
Se2 Mo2 Mo2 3_655 3_655 58.74(2)
Mo2 Mo2 Mo2 4_665 3_655 60.0
Se1 Mo2 Se3 3_655 3_655 111.63(2)
Se2 Mo2 Se3 . 3_655 91.77(3)
Se2 Mo2 Se3 3_655 3_655 90.32(3)
Mo2 Mo2 Se3 4_665 3_655 119.22(2)
Mo2 Mo2 Se3 3_655 3_655 118.19(2)
Se1 Mo2 Mo3 3_655 . 148.49(3)
Se2 Mo2 Mo3 . . 61.06(2)
Se2 Mo2 Mo3 3_655 . 119.51(2)
Mo2 Mo2 Mo3 4_665 . 60.762(17)
Mo2 Mo2 Mo3 3_655 . 90.083(17)
Se3 Mo2 Mo3 3_655 . 58.47(2)
Se1 Mo2 Mo3 3_655 3_655 145.58(3)
Se2 Mo2 Mo3 . 3_655 119.88(3)
Se2 Mo2 Mo3 3_655 3_655 60.68(2)
Mo2 Mo2 Mo3 4_665 3_655 89.797(17)
Mo2 Mo2 Mo3 3_655 3_655 60.263(16)
Se3 Mo2 Mo3 3_655 3_655 57.93(2)
Mo3 Mo2 Mo3 . 3_655 58.84(3)
Se1 Mo2 Mo1 3_655 . 58.795(18)
Se2 Mo2 Mo1 . . 60.531(19)
Se2 Mo2 Mo1 3_655 . 117.69(2)
Mo2 Mo2 Mo1 4_665 . 61.647(16)
Mo2 Mo2 Mo1 3_655 . 90.286(14)
Se3 Mo2 Mo1 3_655 . 148.44(3)
Mo3 Mo2 Mo1 . . 112.15(2)
Mo3 Mo2 Mo1 3_655 . 147.48(3)
Se1 Mo2 Mo1 3_655 3_655 58.237(19)
Se2 Mo2 Mo1 . 3_655 118.34(2)
Se2 Mo2 Mo1 3_655 3_655 59.862(19)
Mo2 Mo2 Mo1 4_665 3_655 89.535(13)
Mo2 Mo2 Mo1 3_655 3_655 60.330(15)
Se3 Mo2 Mo1 3_655 3_655 147.01(3)
Mo3 Mo2 Mo1 . 3_655 146.78(2)
Mo3 Mo2 Mo1 3_655 3_655 110.66(2)
Mo1 Mo2 Mo1 . 3_655 57.83(2)
Se1 Mo2 Mo1 3_655 4_665 88.109(19)
Se2 Mo2 Mo1 . 4_665 88.58(2)
Se2 Mo2 Mo1 3_655 4_665 89.16(2)
Mo2 Mo2 Mo1 4_665 4_665 45.542(10)
Mo2 Mo2 Mo1 3_655 4_665 46.294(10)
Se3 Mo2 Mo1 3_655 4_665 160.24(2)
Mo3 Mo2 Mo1 . 4_665 105.13(2)
Mo3 Mo2 Mo1 3_655 4_665 105.186(19)
Mo1 Mo2 Mo1 . 4_665 44.002(14)
Mo1 Mo2 Mo1 3_655 4_665 44.004(14)
Se1 Mo2 Rb3 3_655 1_665 59.17(2)
Se2 Mo2 Rb3 . 1_665 124.38(2)
Se2 Mo2 Rb3 3_655 1_665 57.457(16)
Mo2 Mo2 Rb3 4_665 1_665 175.84(2)
Mo2 Mo2 Rb3 3_655 1_665 116.19(2)
Se3 Mo2 Rb3 3_655 1_665 63.60(3)
Mo3 Mo2 Rb3 . 1_665 122.04(3)
Mo3 Mo2 Rb3 3_655 1_665 89.43(3)
Mo1 Mo2 Rb3 . 1_665 117.87(3)
Mo1 Mo2 Rb3 3_655 1_665 86.91(2)
Mo1 Mo2 Rb3 4_665 1_665 130.90(2)
Se3 Mo3 Se3 . 3_655 178.99(3)
Se3 Mo3 Mo3 . 3_655 119.78(3)
Se3 Mo3 Mo3 3_655 3_655 59.20(3)
Se3 Mo3 Mo3 . 4_665 59.78(3)
Se3 Mo3 Mo3 3_655 4_665 119.20(3)
Mo3 Mo3 Mo3 3_655 4_665 60.0
Se3 Mo3 Se2 . 8_556 89.91(2)
Se3 Mo3 Se2 3_655 8_556 90.64(2)
Mo3 Mo3 Se2 3_655 8_556 118.13(2)
Mo3 Mo3 Se2 4_665 8_556 117.89(2)
Se3 Mo3 Se2 . . 89.91(2)
Se3 Mo3 Se2 3_655 . 90.64(2)
Mo3 Mo3 Se2 3_655 . 118.13(2)
Mo3 Mo3 Se2 4_665 . 117.89(2)
Se2 Mo3 Se2 8_556 . 114.32(3)
Se3 Mo3 Mo2 . 8_556 119.332(18)
Se3 Mo3 Mo2 3_655 8_556 60.346(17)
Mo3 Mo3 Mo2 3_655 8_556 60.831(19)
Mo3 Mo3 Mo2 4_665 8_556 90.203(17)
Se2 Mo3 Mo2 8_556 8_556 57.311(17)
Se2 Mo3 Mo2 . 8_556 147.84(3)
Se3 Mo3 Mo2 . . 119.332(18)
Se3 Mo3 Mo2 3_655 . 60.346(17)
Mo3 Mo3 Mo2 3_655 . 60.831(19)
Mo3 Mo3 Mo2 4_665 . 90.203(17)
Se2 Mo3 Mo2 8_556 . 147.84(3)
Se2 Mo3 Mo2 . . 57.311(17)
Mo2 Mo3 Mo2 8_556 . 111.22(3)
Se3 Mo3 Mo2 . 11_666 60.357(16)
Se3 Mo3 Mo2 3_655 11_666 119.306(18)
Mo3 Mo3 Mo2 3_655 11_666 89.915(17)
Mo3 Mo3 Mo2 4_665 11_666 60.330(19)
Se2 Mo3 Mo2 8_556 11_666 57.571(17)
Se2 Mo3 Mo2 . 11_666 147.52(3)
Mo2 Mo3 Mo2 8_556 11_666 58.98(2)
Mo2 Mo3 Mo2 . 11_666 147.12(3)
Se3 Mo3 Mo2 . 4_665 60.357(16)
Se3 Mo3 Mo2 3_655 4_665 119.306(18)
Mo3 Mo3 Mo2 3_655 4_665 89.915(17)
Mo3 Mo3 Mo2 4_665 4_665 60.330(19)
Se2 Mo3 Mo2 8_556 4_665 147.52(3)
Se2 Mo3 Mo2 . 4_665 57.571(17)
Mo2 Mo3 Mo2 8_556 4_665 147.12(3)
Mo2 Mo3 Mo2 . 4_665 58.98(2)
Mo2 Mo3 Mo2 11_666 4_665 110.40(3)
Se3 Mo3 Rb1 . 1_655 123.33(3)
Se3 Mo3 Rb1 3_655 1_655 57.68(2)
Mo3 Mo3 Rb1 3_655 1_655 116.89(3)
Mo3 Mo3 Rb1 4_665 1_655 176.89(3)
Se2 Mo3 Rb1 8_556 1_655 63.113(17)
Se2 Mo3 Rb1 . 1_655 63.113(17)
Mo2 Mo3 Rb1 8_556 1_655 88.040(18)
Mo2 Mo3 Rb1 . 1_655 88.039(18)
Mo2 Mo3 Rb1 11_666 1_655 120.644(16)
Mo2 Mo3 Rb1 4_665 1_655 120.644(16)
Se3 Mo3 Mo1 . 8_556 90.287(10)
Se3 Mo3 Mo1 3_655 8_556 89.713(10)
Mo3 Mo3 Mo1 3_655 8_556 89.839(10)
Mo3 Mo3 Mo1 4_665 8_556 90.126(10)
Se2 Mo3 Mo1 8_556 8_556 32.862(14)
Se2 Mo3 Mo1 . 8_556 147.18(2)
Mo2 Mo3 Mo1 8_556 8_556 34.132(12)
Mo2 Mo3 Mo1 . 8_556 145.35(2)
Mo2 Mo3 Mo1 11_666 8_556 35.039(12)
Mo2 Mo3 Mo1 4_665 8_556 145.44(2)
Rb1 Mo3 Mo1 1_655 8_556 89.860(10)
Se7 Mo4 Se4 . . 93.40(2)
Se7 Mo4 Se4 . 4 93.039(19)
Se4 Mo4 Se4 . 4 170.94(3)
Se7 Mo4 Se1 . . 88.35(2)
Se4 Mo4 Se1 . . 102.53(2)
Se4 Mo4 Se1 4 . 84.02(2)
Se7 Mo4 Mo4 . 4 58.392(14)
Se4 Mo4 Mo4 . 4 119.59(2)
Se4 Mo4 Mo4 4 4 59.24(2)
Se1 Mo4 Mo4 . 4 125.61(2)
Se7 Mo4 Mo4 . 3 58.392(14)
Se4 Mo4 Mo4 . 3 59.79(2)
Se4 Mo4 Mo4 4 3 119.04(2)
Se1 Mo4 Mo4 . 3 138.331(19)
Mo4 Mo4 Mo4 4 3 60.0
Se7 Mo4 Se5 . 4 175.47(3)
Se4 Mo4 Se5 . 4 88.33(2)
Se4 Mo4 Se5 4 4 84.80(2)
Se1 Mo4 Se5 . 4 95.37(2)
Mo4 Mo4 Se5 4 4 117.150(18)
Mo4 Mo4 Se5 3 4 119.342(18)
Se7 Mo4 Mo5 . . 120.86(2)
Se4 Mo4 Mo5 . . 57.144(18)
Se4 Mo4 Mo5 4 . 113.93(2)
Se1 Mo4 Mo5 . . 142.86(2)
Mo4 Mo4 Mo5 4 . 90.854(13)
Mo4 Mo4 Mo5 3 . 62.501(15)
Se5 Mo4 Mo5 4 . 56.887(19)
Se7 Mo4 Mo5 . 4 118.98(2)
Se4 Mo4 Mo5 . 4 114.76(2)
Se4 Mo4 Mo5 4 4 56.360(18)
Se1 Mo4 Mo5 . 4 130.58(2)
Mo4 Mo4 Mo5 4 4 60.617(15)
Mo4 Mo4 Mo5 3 4 89.777(13)
Se5 Mo4 Mo5 4 4 56.545(18)
Mo5 Mo4 Mo5 . 4 57.63(2)
Se7 Mo4 Mo1 . 4_665 90.908(19)
Se4 Mo4 Mo1 . 4_665 51.630(17)
Se4 Mo4 Mo1 4 4_665 134.61(2)
Se1 Mo4 Mo1 . 4_665 50.904(16)
Mo4 Mo4 Mo1 4 4_665 148.877(15)
Mo4 Mo4 Mo1 3 4_665 101.26(2)
Se5 Mo4 Mo1 4 4_665 93.45(2)
Mo5 Mo4 Mo1 . 4_665 102.283(19)
Mo5 Mo4 Mo1 4 4_665 149.26(2)
Se7 Mo4 Mo1 . 3_545 64.123(11)
Se4 Mo4 Mo1 . 3_545 156.69(2)
Se4 Mo4 Mo1 4 3_545 28.916(14)
Se1 Mo4 Mo1 . 3_545 83.847(17)
Mo4 Mo4 Mo1 4 3_545 44.353(16)
Mo4 Mo4 Mo1 3 3_545 100.549(16)
Se5 Mo4 Mo1 4 3_545 113.637(19)
Mo5 Mo4 Mo1 . 3_545 127.832(18)
Mo5 Mo4 Mo1 4 3_545 74.632(14)
Mo1 Mo4 Mo1 4_665 3_545 129.857(18)
Se7 Mo4 Mo1 . . 108.28(2)
Se4 Mo4 Mo1 . . 81.506(17)
Se4 Mo4 Mo1 4 . 102.478(18)
Se1 Mo4 Mo1 . . 28.208(15)
Mo4 Mo4 Mo1 4 . 153.693(18)
Mo4 Mo4 Mo1 3 . 135.93(2)
Se5 Mo4 Mo1 4 . 76.111(17)
Mo5 Mo4 Mo1 . . 114.845(18)
Mo5 Mo4 Mo1 4 . 127.782(18)
Mo1 Mo4 Mo1 4_665 . 34.662(14)
Mo1 Mo4 Mo1 3_545 . 110.314(15)
Se4 Mo5 Se5 . 4 91.15(2)
Se4 Mo5 Se5 . . 87.52(2)
Se5 Mo5 Se5 4 . 176.21(3)
Se4 Mo5 Mo5 . 4 120.544(18)
Se5 Mo5 Mo5 4 4 59.12(2)
Se5 Mo5 Mo5 . 4 118.71(3)
Se4 Mo5 Mo5 . 3 118.33(2)
Se5 Mo5 Mo5 4 3 119.10(2)
Se5 Mo5 Mo5 . 3 58.73(3)
Mo5 Mo5 Mo5 4 3 60.0
Se4 Mo5 Mo5 . 10 145.00(2)
Se5 Mo5 Mo5 4 10 121.09(2)
Se5 Mo5 Mo5 . 10 61.127(17)
Mo5 Mo5 Mo5 4 10 90.0
Mo5 Mo5 Mo5 3 10 60.074(11)
Se4 Mo5 Mo5 . 9 148.51(2)
Se5 Mo5 Mo5 4 9 61.256(17)
Se5 Mo5 Mo5 . 9 120.95(2)
Mo5 Mo5 Mo5 4 9 60.074(11)
Mo5 Mo5 Mo5 3 9 90.0
Mo5 Mo5 Mo5 10 9 59.85(2)
Se4 Mo5 Se5 . 9 112.79(2)
Se5 Mo5 Se5 4 9 92.01(2)
Se5 Mo5 Se5 . 9 91.779(19)
Mo5 Mo5 Se5 4 9 117.931(18)
Mo5 Mo5 Se5 3 9 117.684(19)
Mo5 Mo5 Se5 10 9 57.63(2)
Mo5 Mo5 Se5 9 9 57.89(2)
Se4 Mo5 Mo4 . . 58.435(19)
Se5 Mo5 Mo4 4 . 60.146(18)
Se5 Mo5 Mo4 . . 116.23(2)
Mo5 Mo5 Mo4 4 . 62.115(15)
Mo5 Mo5 Mo4 3 . 90.189(13)
Mo5 Mo5 Mo4 10 . 147.639(18)
Mo5 Mo5 Mo4 9 . 112.009(18)
Se5 Mo5 Mo4 9 . 148.68(3)
Se4 Mo5 Mo4 . 3 58.133(19)
Se5 Mo5 Mo4 4 3 116.98(2)
Se5 Mo5 Mo4 . 3 59.359(18)
Mo5 Mo5 Mo4 4 3 89.136(13)
Mo5 Mo5 Mo4 3 3 60.259(15)
Mo5 Mo5 Mo4 10 3 110.478(18)
Mo5 Mo5 Mo4 9 3 146.076(17)
Se5 Mo5 Mo4 9 3 148.50(2)
Mo4 Mo5 Mo4 . 3 56.88(2)
Se4 Mo5 Rb2 . 1_565 63.69(2)
Se5 Mo5 Rb2 4 1_565 125.012(19)
Se5 Mo5 Rb2 . 1_565 57.359(16)
Mo5 Mo5 Rb2 4 1_565 174.86(2)
Mo5 Mo5 Rb2 3 1_565 115.87(2)
Mo5 Mo5 Rb2 10 1_565 85.09(2)
Mo5 Mo5 Rb2 9 1_565 118.22(3)
Se5 Mo5 Rb2 9 1_565 60.43(2)
Mo4 Mo5 Rb2 . 1_565 122.08(3)
Mo4 Mo5 Rb2 3 1_565 91.13(2)
Mo2 Se1 Mo1 4_665 . 64.977(19)
Mo2 Se1 Mo1 4_665 4_665 64.007(19)
Mo1 Se1 Mo1 . 4_665 61.56(2)
Mo2 Se1 Mo4 4_665 . 129.64(3)
Mo1 Se1 Mo4 . . 123.30(3)
Mo1 Se1 Mo4 4_665 . 77.64(2)
Mo2 Se1 Rb3 4_665 . 83.07(2)
Mo1 Se1 Rb3 . . 102.409(19)
Mo1 Se1 Rb3 4_665 . 146.88(3)
Mo4 Se1 Rb3 . . 130.98(2)
Mo2 Se2 Mo2 . 4_665 61.88(2)
Mo2 Se2 Mo1 . . 62.447(19)
Mo2 Se2 Mo1 4_665 . 63.121(19)
Mo2 Se2 Mo3 . . 61.63(2)
Mo2 Se2 Mo3 4_665 . 61.75(2)
Mo1 Se2 Mo3 . . 114.20(3)
Mo2 Se2 Rb3 . . 145.75(2)
Mo2 Se2 Rb3 4_665 . 83.884(19)
Mo1 Se2 Rb3 . . 102.40(3)
Mo3 Se2 Rb3 . . 104.58(3)
Mo2 Se2 Rb1 . 1_655 97.90(2)
Mo2 Se2 Rb1 4_665 1_655 139.19(2)
Mo1 Se2 Rb1 . 1_655 141.55(2)
Mo3 Se2 Rb1 . 1_655 77.498(19)
Rb3 Se2 Rb1 . 1_655 109.92(2)
Mo3 Se3 Mo3 . 4_665 61.01(3)
Mo3 Se3 Mo2 . 11_666 61.711(19)
Mo3 Se3 Mo2 4_665 11_666 61.181(18)
Mo3 Se3 Mo2 . 4_665 61.712(19)
Mo3 Se3 Mo2 4_665 4_665 61.181(18)
Mo2 Se3 Mo2 11_666 4_665 112.60(3)
Mo3 Se3 Rb1 . . 144.18(3)
Mo3 Se3 Rb1 4_665 . 83.17(3)
Mo2 Se3 Rb1 11_666 . 102.44(2)
Mo2 Se3 Rb1 4_665 . 102.44(2)
Mo3 Se3 Rb3 . . 98.71(2)
Mo3 Se3 Rb3 4_665 . 138.39(2)
Mo2 Se3 Rb3 11_666 . 143.99(3)
Mo2 Se3 Rb3 4_665 . 77.26(2)
Rb1 Se3 Rb3 . . 109.163(18)
Mo3 Se3 Rb3 . 8_556 98.71(2)
Mo3 Se3 Rb3 4_665 8_556 138.39(2)
Mo2 Se3 Rb3 11_666 8_556 77.26(2)
Mo2 Se3 Rb3 4_665 8_556 143.99(3)
Rb1 Se3 Rb3 . 8_556 109.163(18)
Rb3 Se3 Rb3 . 8_556 76.44(4)
Mo5 Se4 Mo4 . . 64.421(19)
Mo5 Se4 Mo4 . 3 65.51(2)
Mo4 Se4 Mo4 . 3 60.97(2)
Mo5 Se4 Mo1 . 4_665 129.92(3)
Mo4 Se4 Mo1 . 4_665 77.55(2)
Mo4 Se4 Mo1 3 4_665 122.35(3)
Mo5 Se4 Rb2 . 1_565 78.98(2)
Mo4 Se4 Rb2 . 1_565 143.33(3)
Mo4 Se4 Rb2 3 1_565 102.622(19)
Mo1 Se4 Rb2 4_665 1_565 132.91(2)
Mo5 Se5 Mo5 3 . 62.15(2)
Mo5 Se5 Mo4 3 3 62.967(19)
Mo5 Se5 Mo4 . 3 64.096(19)
Mo5 Se5 Mo5 3 10 61.12(2)
Mo5 Se5 Mo5 . 10 60.99(2)
Mo4 Se5 Mo5 3 10 114.23(2)
Mo5 Se5 Rb2 3 1_565 145.81(2)
Mo5 Se5 Rb2 . 1_565 84.103(19)
Mo4 Se5 Rb2 3 1_565 108.60(3)
Mo5 Se5 Rb2 10 1_565 99.01(3)
Mo5 Se5 Rb2 3 7 97.20(2)
Mo5 Se5 Rb2 . 7 140.78(3)
Mo4 Se5 Rb2 3 7 138.75(3)
Mo5 Se5 Rb2 10 7 79.95(2)
Rb2 Se5 Rb2 1_565 7 106.759(17)
Mo5 Se5 Mo1 3 1_455 81.003(18)
Mo5 Se5 Mo1 . 1_455 112.42(2)
Mo4 Se5 Mo1 3 1_455 48.652(15)
Mo5 Se5 Mo1 10 1_455 140.45(2)
Rb2 Se5 Mo1 1_565 1_455 119.75(3)
Rb2 Se5 Mo1 7 1_455 94.96(2)
Mo1 Se6 Mo1 3_655 . 63.62(3)
Mo1 Se6 Mo1 3_655 4_665 63.62(3)
Mo1 Se6 Mo1 . 4_665 63.62(3)
Mo1 Se6 Rb2 3_655 7_655 142.509(18)
Mo1 Se6 Rb2 . 7_655 142.509(17)
Mo1 Se6 Rb2 4_665 7_655 142.509(17)
Mo4 Se7 Mo4 . 4 63.22(3)
Mo4 Se7 Mo4 . 3 63.22(3)
Mo4 Se7 Mo4 4 3 63.22(3)
Mo4 Se7 Rb1 . . 142.758(17)
Mo4 Se7 Rb1 4 . 142.758(17)
Mo4 Se7 Rb1 3 . 142.758(17)
Mo4 Se7 Mo1 . 3_545 82.848(17)
Mo4 Se7 Mo1 4 3_545 51.811(13)
Mo4 Se7 Mo1 3 3_545 114.83(3)
Rb1 Se7 Mo1 . 3_545 97.769(15)
Mo4 Se7 Mo1 . 4_665 51.811(13)
Mo4 Se7 Mo1 4 4_665 114.83(3)
Mo4 Se7 Mo1 3 4_665 82.848(17)
Rb1 Se7 Mo1 . 4_665 97.769(15)
Mo1 Se7 Mo1 3_545 4_665 118.203(7)
Mo4 Se7 Mo1 . 1_455 114.83(3)
Mo4 Se7 Mo1 4 1_455 82.848(17)
Mo4 Se7 Mo1 3 1_455 51.811(13)
Rb1 Se7 Mo1 . 1_455 97.769(15)
Mo1 Se7 Mo1 3_545 1_455 118.203(7)
Mo1 Se7 Mo1 4_665 1_455 118.203(7)
Se3 Rb1 Se3 4 3 120.0
Se3 Rb1 Se3 4 . 120.0
Se3 Rb1 Se3 3 . 120.0
Se3 Rb1 Se2 4 11_666 142.941(9)
Se3 Rb1 Se2 3 11_666 70.546(14)
Se3 Rb1 Se2 . 11_666 62.292(13)
Se3 Rb1 Se2 4 3_545 62.292(13)
Se3 Rb1 Se2 3 3_545 142.941(9)
Se3 Rb1 Se2 . 3_545 70.546(14)
Se2 Rb1 Se2 11_666 3_545 132.741(6)
Se3 Rb1 Se2 4 12_546 62.292(13)
Se3 Rb1 Se2 3 12_546 142.941(9)
Se3 Rb1 Se2 . 12_546 70.546(14)
Se2 Rb1 Se2 11_666 12_546 87.934(13)
Se2 Rb1 Se2 3_545 12_546 73.425(18)
Se3 Rb1 Se2 4 8_456 70.546(14)
Se3 Rb1 Se2 3 8_456 62.292(13)
Se3 Rb1 Se2 . 8_456 142.941(9)
Se2 Rb1 Se2 11_666 8_456 87.934(13)
Se2 Rb1 Se2 3_545 8_456 132.741(6)
Se2 Rb1 Se2 12_546 8_456 87.934(13)
Se3 Rb1 Se2 4 1_455 70.546(14)
Se3 Rb1 Se2 3 1_455 62.292(13)
Se3 Rb1 Se2 . 1_455 142.941(9)
Se2 Rb1 Se2 11_666 1_455 132.741(6)
Se2 Rb1 Se2 3_545 1_455 87.934(13)
Se2 Rb1 Se2 12_546 1_455 132.741(6)
Se2 Rb1 Se2 8_456 1_455 73.425(18)
Se3 Rb1 Se2 4 4_665 142.941(9)
Se3 Rb1 Se2 3 4_665 70.546(14)
Se3 Rb1 Se2 . 4_665 62.292(13)
Se2 Rb1 Se2 11_666 4_665 73.425(18)
Se2 Rb1 Se2 3_545 4_665 87.934(13)
Se2 Rb1 Se2 12_546 4_665 132.741(6)
Se2 Rb1 Se2 8_456 4_665 132.741(6)
Se2 Rb1 Se2 1_455 4_665 87.934(13)
Se3 Rb1 Se7 4 8_556 90.0
Se3 Rb1 Se7 3 8_556 90.0
Se3 Rb1 Se7 . 8_556 90.0
Se2 Rb1 Se7 11_666 8_556 53.287(9)
Se2 Rb1 Se7 3_545 8_556 126.713(9)
Se2 Rb1 Se7 12_546 8_556 53.287(9)
Se2 Rb1 Se7 8_456 8_556 53.287(9)
Se2 Rb1 Se7 1_455 8_556 126.713(9)
Se2 Rb1 Se7 4_665 8_556 126.713(9)
Se3 Rb1 Se7 4 . 90.0
Se3 Rb1 Se7 3 . 90.0
Se3 Rb1 Se7 . . 90.0
Se2 Rb1 Se7 11_666 . 126.713(9)
Se2 Rb1 Se7 3_545 . 53.287(9)
Se2 Rb1 Se7 12_546 . 126.713(9)
Se2 Rb1 Se7 8_456 . 126.713(9)
Se2 Rb1 Se7 1_455 . 53.287(9)
Se2 Rb1 Se7 4_665 . 53.287(9)
Se7 Rb1 Se7 8_556 . 180.0
Se3 Rb1 Mo3 4 4_665 159.146(16)
Se3 Rb1 Mo3 3 4_665 80.854(16)
Se3 Rb1 Mo3 . 4_665 39.146(16)
Se2 Rb1 Mo3 11_666 4_665 39.389(9)
Se2 Rb1 Mo3 3_545 4_665 101.656(11)
Se2 Rb1 Mo3 12_546 4_665 101.656(11)
Se2 Rb1 Mo3 8_456 4_665 124.807(11)
Se2 Rb1 Mo3 1_455 4_665 124.807(11)
Se2 Rb1 Mo3 4_665 4_665 39.389(9)
Se7 Rb1 Mo3 8_556 4_665 90.0
Se7 Rb1 Mo3 . 4_665 90.0
Se3 Rb1 Mo3 4 3_545 39.146(16)
Se3 Rb1 Mo3 3 3_545 159.146(16)
Se3 Rb1 Mo3 . 3_545 80.854(16)
Se2 Rb1 Mo3 11_666 3_545 124.807(11)
Se2 Rb1 Mo3 3_545 3_545 39.389(9)
Se2 Rb1 Mo3 12_546 3_545 39.389(9)
Se2 Rb1 Mo3 8_456 3_545 101.656(11)
Se2 Rb1 Mo3 1_455 3_545 101.656(11)
Se2 Rb1 Mo3 4_665 3_545 124.807(11)
Se7 Rb1 Mo3 8_556 3_545 90.0
Se7 Rb1 Mo3 . 3_545 90.0
Mo3 Rb1 Mo3 4_665 3_545 120.0
Se3 Rb1 Mo3 4 1_455 80.854(16)
Se3 Rb1 Mo3 3 1_455 39.146(16)
Se3 Rb1 Mo3 . 1_455 159.146(16)
Se2 Rb1 Mo3 11_666 1_455 101.656(11)
Se2 Rb1 Mo3 3_545 1_455 124.807(11)
Se2 Rb1 Mo3 12_546 1_455 124.807(11)
Se2 Rb1 Mo3 8_456 1_455 39.389(9)
Se2 Rb1 Mo3 1_455 1_455 39.389(9)
Se2 Rb1 Mo3 4_665 1_455 101.656(11)
Se7 Rb1 Mo3 8_556 1_455 90.0
Se7 Rb1 Mo3 . 1_455 90.0
Mo3 Rb1 Mo3 4_665 1_455 120.0
Mo3 Rb1 Mo3 3_545 1_455 120.0
Se3 Rb1 Rb3 4 8_556 90.317(12)
Se3 Rb1 Rb3 3 8_556 142.479(12)
Se3 Rb1 Rb3 . 8_556 36.997(12)
Se2 Rb1 Rb3 11_666 8_556 71.938(11)
Se2 Rb1 Rb3 3_545 8_556 68.780(14)
Se2 Rb1 Rb3 12_546 8_556 33.571(12)
Se2 Rb1 Rb3 8_456 8_556 115.872(15)
Se2 Rb1 Rb3 1_455 8_556 155.177(12)
Se2 Rb1 Rb3 4_665 8_556 99.277(12)
Se7 Rb1 Rb3 8_556 8_556 66.787(13)
Se7 Rb1 Rb3 . 8_556 113.213(13)
Mo3 Rb1 Rb3 4_665 8_556 70.589(8)
Mo3 Rb1 Rb3 3_545 8_556 54.839(9)
Mo3 Rb1 Rb3 1_455 8_556 155.261(12)
Se5 Rb2 Se5 4 1_545 119.297(7)
Se5 Rb2 Se5 4 3_655 119.297(7)
Se5 Rb2 Se5 1_545 3_655 119.297(7)
Se5 Rb2 Se5 4 7 63.808(18)
Se5 Rb2 Se5 1_545 7 73.241(17)
Se5 Rb2 Se5 3_655 7 150.50(4)
Se5 Rb2 Se5 4 9_545 150.50(4)
Se5 Rb2 Se5 1_545 9_545 63.808(18)
Se5 Rb2 Se5 3_655 9_545 73.241(17)
Se5 Rb2 Se5 7 9_545 92.08(3)
Se5 Rb2 Se5 4 10_655 73.241(17)
Se5 Rb2 Se5 1_545 10_655 150.50(4)
Se5 Rb2 Se5 3_655 10_655 63.808(18)
Se5 Rb2 Se5 7 10_655 92.08(3)
Se5 Rb2 Se5 9_545 10_655 92.08(3)
Se5 Rb2 Se6 4 7_655 94.84(2)
Se5 Rb2 Se6 1_545 7_655 94.84(2)
Se5 Rb2 Se6 3_655 7_655 94.84(2)
Se5 Rb2 Se6 7 7_655 56.22(2)
Se5 Rb2 Se6 9_545 7_655 56.22(2)
Se5 Rb2 Se6 10_655 7_655 56.22(2)
Se5 Rb2 Se4 4 3_655 68.962(17)
Se5 Rb2 Se4 1_545 3_655 136.64(4)
Se5 Rb2 Se4 3_655 3_655 58.404(16)
Se5 Rb2 Se4 7 3_655 132.707(12)
Se5 Rb2 Se4 9_545 3_655 131.417(12)
Se5 Rb2 Se4 10_655 3_655 71.823(13)
Se6 Rb2 Se4 7_655 3_655 128.037(19)
Se5 Rb2 Se4 4 4 58.404(16)
Se5 Rb2 Se4 1_545 4 68.962(17)
Se5 Rb2 Se4 3_655 4 136.64(4)
Se5 Rb2 Se4 7 4 71.823(13)
Se5 Rb2 Se4 9_545 4 132.707(12)
Se5 Rb2 Se4 10_655 4 131.417(12)
Se6 Rb2 Se4 7_655 4 128.037(19)
Se4 Rb2 Se4 3_655 4 86.02(3)
Se5 Rb2 Se4 4 1_545 136.64(4)
Se5 Rb2 Se4 1_545 1_545 58.404(16)
Se5 Rb2 Se4 3_655 1_545 68.962(17)
Se5 Rb2 Se4 7 1_545 131.417(12)
Se5 Rb2 Se4 9_545 1_545 71.823(13)
Se5 Rb2 Se4 10_655 1_545 132.707(12)
Se6 Rb2 Se4 7_655 1_545 128.037(19)
Se4 Rb2 Se4 3_655 1_545 86.02(3)
Se4 Rb2 Se4 4 1_545 86.02(3)
Se5 Rb2 Mo5 4 4 38.538(11)
Se5 Rb2 Mo5 1_545 4 81.180(12)
Se5 Rb2 Mo5 3_655 4 157.185(19)
Se5 Rb2 Mo5 7 4 39.615(11)
Se5 Rb2 Mo5 9_545 4 128.31(2)
Se5 Rb2 Mo5 10_655 4 103.955(17)
Se6 Rb2 Mo5 7_655 4 93.12(2)
Se4 Rb2 Mo5 3_655 4 100.23(2)
Se4 Rb2 Mo5 4 4 37.331(11)
Se4 Rb2 Mo5 1_545 4 121.13(3)
Se5 Rb2 Mo5 4 3_655 81.180(12)
Se5 Rb2 Mo5 1_545 3_655 157.185(19)
Se5 Rb2 Mo5 3_655 3_655 38.538(11)
Se5 Rb2 Mo5 7 3_655 128.31(2)
Se5 Rb2 Mo5 9_545 3_655 103.955(17)
Se5 Rb2 Mo5 10_655 3_655 39.615(11)
Se6 Rb2 Mo5 7_655 3_655 93.12(2)
Se4 Rb2 Mo5 3_655 3_655 37.331(11)
Se4 Rb2 Mo5 4 3_655 121.13(3)
Se4 Rb2 Mo5 1_545 3_655 100.23(2)
Mo5 Rb2 Mo5 4 3_655 119.707(4)
Se5 Rb2 Mo5 4 1_545 157.185(19)
Se5 Rb2 Mo5 1_545 1_545 38.537(11)
Se5 Rb2 Mo5 3_655 1_545 81.180(12)
Se5 Rb2 Mo5 7 1_545 103.955(17)
Se5 Rb2 Mo5 9_545 1_545 39.615(11)
Se5 Rb2 Mo5 10_655 1_545 128.31(2)
Se6 Rb2 Mo5 7_655 1_545 93.12(2)
Se4 Rb2 Mo5 3_655 1_545 121.13(3)
Se4 Rb2 Mo5 4 1_545 100.23(2)
Se4 Rb2 Mo5 1_545 1_545 37.331(11)
Mo5 Rb2 Mo5 4 1_545 119.707(4)
Mo5 Rb2 Mo5 3_655 1_545 119.707(4)
Se5 Rb2 Rb2 4 7_545 91.005(10)
Se5 Rb2 Rb2 1_545 7_545 37.526(9)
Se5 Rb2 Rb2 3_655 7_545 148.43(2)
Se5 Rb2 Rb2 7 7_545 35.715(14)
Se5 Rb2 Rb2 9_545 7_545 75.76(2)
Se5 Rb2 Rb2 10_655 7_545 123.62(4)
Se6 Rb2 Rb2 7_655 7_545 72.40(3)
Se4 Rb2 Rb2 3_655 7_545 151.01(3)
Se4 Rb2 Rb2 4 7_545 65.336(13)
Se4 Rb2 Rb2 1_545 7_545 95.821(14)
Mo5 Rb2 Rb2 4 7_545 54.301(7)
Mo5 Rb2 Rb2 3_655 7_545 163.00(4)
Mo5 Rb2 Rb2 1_545 7_545 71.128(7)
Se5 Rb2 Rb2 4 7_655 37.526(9)
Se5 Rb2 Rb2 1_545 7_655 148.43(2)
Se5 Rb2 Rb2 3_655 7_655 91.005(10)
Se5 Rb2 Rb2 7 7_655 75.76(2)
Se5 Rb2 Rb2 9_545 7_655 123.62(4)
Se5 Rb2 Rb2 10_655 7_655 35.715(14)
Se6 Rb2 Rb2 7_655 7_655 72.40(3)
Se4 Rb2 Rb2 3_655 7_655 65.336(13)
Se4 Rb2 Rb2 4 7_655 95.821(14)
Se4 Rb2 Rb2 1_545 7_655 151.01(3)
Mo5 Rb2 Rb2 4 7_655 71.128(7)
Mo5 Rb2 Rb2 3_655 7_655 54.301(7)
Mo5 Rb2 Rb2 1_545 7_655 163.00(4)
Rb2 Rb2 Rb2 7_545 7_655 111.28(3)
Se2 Rb3 Se2 3_545 . 119.928(3)
Se2 Rb3 Se2 3_545 4_655 119.928(2)
Se2 Rb3 Se2 . 4_655 119.928(3)
Se2 Rb3 Se1 3_545 3_545 60.983(15)
Se2 Rb3 Se1 . 3_545 147.40(4)
Se2 Rb3 Se1 4_655 3_545 71.779(16)
Se2 Rb3 Se1 3_545 . 71.779(16)
Se2 Rb3 Se1 . . 60.983(15)
Se2 Rb3 Se1 4_655 . 147.40(4)
Se1 Rb3 Se1 3_545 . 92.46(3)
Se2 Rb3 Se1 3_545 4_655 147.40(4)
Se2 Rb3 Se1 . 4_655 71.779(16)
Se2 Rb3 Se1 4_655 4_655 60.983(15)
Se1 Rb3 Se1 3_545 4_655 92.46(3)
Se1 Rb3 Se1 . 4_655 92.46(3)
Se2 Rb3 Se3 3_545 . 70.324(19)
Se2 Rb3 Se3 . . 61.457(18)
Se2 Rb3 Se3 4_655 . 139.85(4)
Se1 Rb3 Se3 3_545 . 131.307(15)
Se1 Rb3 Se3 . . 71.732(12)
Se1 Rb3 Se3 4_655 . 132.686(15)
Se2 Rb3 Se3 3_545 3_545 61.457(18)
Se2 Rb3 Se3 . 3_545 139.85(4)
Se2 Rb3 Se3 4_655 3_545 70.324(19)
Se1 Rb3 Se3 3_545 3_545 71.732(12)
Se1 Rb3 Se3 . 3_545 132.686(15)
Se1 Rb3 Se3 4_655 3_545 131.307(15)
Se3 Rb3 Se3 . 3_545 85.75(3)
Se2 Rb3 Se3 3_545 4_655 139.85(4)
Se2 Rb3 Se3 . 4_655 70.324(19)
Se2 Rb3 Se3 4_655 4_655 61.457(18)
Se1 Rb3 Se3 3_545 4_655 132.686(15)
Se1 Rb3 Se3 . 4_655 131.307(15)
Se1 Rb3 Se3 4_655 4_655 71.732(12)
Se3 Rb3 Se3 . 4_655 85.75(3)
Se3 Rb3 Se3 3_545 4_655 85.75(3)
Se2 Rb3 Mo2 3_545 1_445 38.659(12)
Se2 Rb3 Mo2 . 1_445 158.432(14)
Se2 Rb3 Mo2 4_655 1_445 81.285(12)
Se1 Rb3 Mo2 3_545 1_445 37.756(11)
Se1 Rb3 Mo2 . 1_445 103.863(18)
Se1 Rb3 Mo2 4_655 1_445 126.89(2)
Se3 Rb3 Mo2 . 1_445 100.37(2)
Se3 Rb3 Mo2 3_545 1_445 39.142(11)
Se3 Rb3 Mo2 4_655 1_445 122.72(3)
Se2 Rb3 Mo2 3_545 4_665 81.286(12)
Se2 Rb3 Mo2 . 4_665 38.659(12)
Se2 Rb3 Mo2 4_655 4_665 158.432(14)
Se1 Rb3 Mo2 3_545 4_665 126.89(2)
Se1 Rb3 Mo2 . 4_665 37.756(11)
Se1 Rb3 Mo2 4_655 4_665 103.863(18)
Se3 Rb3 Mo2 . 4_665 39.142(11)
Se3 Rb3 Mo2 3_545 4_665 122.72(3)
Se3 Rb3 Mo2 4_655 4_665 100.37(2)
Mo2 Rb3 Mo2 1_445 4_665 119.912(2)
Se2 Rb3 Mo2 3_545 3_645 158.432(14)
Se2 Rb3 Mo2 . 3_645 81.286(12)
Se2 Rb3 Mo2 4_655 3_645 38.659(12)
Se1 Rb3 Mo2 3_545 3_645 103.863(18)
Se1 Rb3 Mo2 . 3_645 126.89(2)
Se1 Rb3 Mo2 4_655 3_645 37.756(11)
Se3 Rb3 Mo2 . 3_645 122.72(3)
Se3 Rb3 Mo2 3_545 3_645 100.37(2)
Se3 Rb3 Mo2 4_655 3_645 39.142(11)
Mo2 Rb3 Mo2 1_445 3_645 119.912(2)
Mo2 Rb3 Mo2 4_665 3_645 119.912(2)
Se2 Rb3 Rb3 3_545 8_556 88.45(3)
Se2 Rb3 Rb3 . 8_556 88.45(3)
Se2 Rb3 Rb3 4_655 8_556 88.45(3)
Se1 Rb3 Rb3 3_545 8_556 123.51(2)
Se1 Rb3 Rb3 . 8_556 123.51(2)
Se1 Rb3 Rb3 4_655 8_556 123.51(2)
Se3 Rb3 Rb3 . 8_556 51.779(19)
Se3 Rb3 Rb3 3_545 8_556 51.779(19)
Se3 Rb3 Rb3 4_655 8_556 51.779(19)
Mo2 Rb3 Rb3 1_445 8_556 88.30(2)
Mo2 Rb3 Rb3 4_665 8_556 88.30(2)
Mo2 Rb3 Rb3 3_645 8_556 88.30(2)
Se2 Rb3 Mo1 3_545 3_545 32.659(13)
Se2 Rb3 Mo1 . 3_545 132.30(2)
Se2 Rb3 Mo1 4_655 3_545 101.819(16)
Se1 Rb3 Mo1 3_545 3_545 31.482(12)
Se1 Rb3 Mo1 . 3_545 71.475(18)
Se1 Rb3 Mo1 4_655 3_545 115.79(3)
Se3 Rb3 Mo1 . 3_545 101.265(13)
Se3 Rb3 Mo1 3_545 3_545 73.067(11)
Se3 Rb3 Mo1 4_655 3_545 156.95(2)
Mo2 Rb3 Mo1 1_445 3_545 34.684(10)
Mo2 Rb3 Mo1 4_665 3_545 98.722(13)
Mo2 Rb3 Mo1 3_645 3_545 135.26(2)
Rb3 Rb3 Mo1 8_556 3_545 116.365(16)
Se2 Rb3 Mo1 3_545 . 101.819(16)
Se2 Rb3 Mo1 . . 32.659(13)
Se2 Rb3 Mo1 4_655 . 132.30(2)
Se1 Rb3 Mo1 3_545 . 115.79(3)
Se1 Rb3 Mo1 . . 31.482(12)
Se1 Rb3 Mo1 4_655 . 71.475(18)
Se3 Rb3 Mo1 . . 73.067(11)
Se3 Rb3 Mo1 3_545 . 156.95(2)
Se3 Rb3 Mo1 4_655 . 101.265(13)
Mo2 Rb3 Mo1 1_445 . 135.26(2)
Mo2 Rb3 Mo1 4_665 . 34.684(10)
Mo2 Rb3 Mo1 3_645 . 98.722(13)
Rb3 Rb3 Mo1 8_556 . 116.365(16)
Mo1 Rb3 Mo1 3_545 . 101.78(2)

loop_
_geom_bond_atom_site_label_1
_geom_bond_atom_site_label_2
_geom_bond_site_symmetry_2
_geom_bond_distance
_geom_bond_publ_flag
Mo1 Se6 . 2.5269(9) ?
Mo1 Se1 . 2.6010(7) ?
Mo1 Se1 3_655 2.6044(7) ?
Mo1 Se4 3_655 2.6319(7) ?
Mo1 Mo1 3_655 2.6638(8) ?
Mo1 Mo1 4_665 2.6638(8) ?
Mo1 Se2 . 2.6876(7) ?
Mo1 Mo2 . 2.7369(7) ?
Mo1 Mo2 4_665 2.7720(7) ?
Mo1 Mo4 3_655 3.2780(7) ?
Mo1 Mo2 3_655 3.8344(7) ?
Mo1 Se7 1_655 4.1700(5) ?
Mo1 Se5 1_655 4.3586(8) ?
Mo1 Mo3 . 4.5176(5) ?
Mo1 Mo4 4_655 4.5987(7) ?
Mo2 Se1 3_655 2.5594(7) ?
Mo2 Se2 . 2.5896(8) ?
Mo2 Se2 3_655 2.6069(8) ?
Mo2 Mo2 4_665 2.6719(8) ?
Mo2 Mo2 3_655 2.6719(8) ?
Mo2 Se3 3_655 2.6854(6) ?
Mo2 Mo3 . 2.7074(6) ?
Mo2 Mo3 3_655 2.7207(6) ?
Mo2 Mo1 3_655 2.7720(7) ?
Mo2 Mo1 4_665 3.8344(7) ?
Mo2 Rb3 1_665 4.1494(5) ?
Mo3 Se3 . 2.6183(11) ?
Mo3 Se3 3_655 2.6340(10) ?
Mo3 Mo3 3_655 2.6663(12) ?
Mo3 Mo3 4_665 2.6663(12) ?
Mo3 Se2 8_556 2.6928(7) ?
Mo3 Se2 . 2.6928(7) ?
Mo3 Mo2 8_556 2.7074(6) ?
Mo3 Mo2 11_666 2.7207(6) ?
Mo3 Mo2 4_665 2.7207(6) ?
Mo3 Rb1 1_655 4.1428(7) ?
Mo3 Mo1 8_556 4.5176(5) ?
Mo4 Se7 . 2.5262(9) ?
Mo4 Se4 . 2.6024(7) ?
Mo4 Se4 4 2.6173(8) ?
Mo4 Se1 . 2.6246(7) ?
Mo4 Mo4 4 2.6480(8) ?
Mo4 Mo4 3 2.6480(8) ?
Mo4 Se5 4 2.6824(7) ?
Mo4 Mo5 . 2.7549(6) ?
Mo4 Mo5 4 2.8044(7) ?
Mo4 Mo1 4_665 3.2780(7) ?
Mo4 Mo1 3_545 4.5987(7) ?
Mo5 Se4 . 2.5657(7) ?
Mo5 Se5 4 2.5905(8) ?
Mo5 Se5 . 2.6011(7) ?
Mo5 Mo5 4 2.6797(8) ?
Mo5 Mo5 3 2.6797(8) ?
Mo5 Mo5 10 2.6857(8) ?
Mo5 Mo5 9 2.6857(8) ?
Mo5 Se5 9 2.6893(7) ?
Mo5 Mo4 3 2.8044(7) ?
Mo5 Rb2 1_565 4.1529(5) ?
Se1 Mo2 4_665 2.5594(7) ?
Se1 Mo1 4_665 2.6044(7) ?
Se1 Rb3 . 3.5893(10) ?
Se2 Mo2 4_665 2.6069(8) ?
Se2 Rb3 . 3.5179(6) ?
Se2 Rb1 1_655 3.7847(6) ?
Se3 Mo3 4_665 2.6340(10) ?
Se3 Mo2 11_666 2.6854(6) ?
Se3 Mo2 4_665 2.6854(6) ?
Se3 Rb1 . 3.5261(8) ?
Se3 Rb3 . 3.8103(11) ?
Se3 Rb3 8_556 3.8103(11) ?
Se4 Mo4 3 2.6173(8) ?
Se4 Mo1 4_665 2.6319(7) ?
Se4 Rb2 1_565 3.7926(10) ?
Se5 Mo5 3 2.5905(8) ?
Se5 Mo4 3 2.6824(7) ?
Se5 Mo5 10 2.6893(7) ?
Se5 Rb2 1_565 3.5156(6) ?
Se5 Rb2 7 3.6685(10) ?
Se5 Mo1 1_455 4.3586(7) ?
Se6 Mo1 3_655 2.5269(9) ?
Se6 Mo1 4_665 2.5269(9) ?
Se6 Rb2 7_655 3.7270(18) ?
Se7 Mo4 4 2.5262(9) ?
Se7 Mo4 3 2.5262(9) ?
Se7 Rb1 . 3.9539(10) ?
Se7 Mo1 3_545 4.1701(5) ?
Se7 Mo1 4_665 4.1701(5) ?
Se7 Mo1 1_455 4.1701(5) ?
Rb1 Se3 4 3.5261(9) ?
Rb1 Se3 3 3.5261(8) ?
Rb1 Se2 11_666 3.7847(6) ?
Rb1 Se2 3_545 3.7847(6) ?
Rb1 Se2 12_546 3.7847(6) ?
Rb1 Se2 8_456 3.7847(6) ?
Rb1 Se2 1_455 3.7847(6) ?
Rb1 Se2 4_665 3.7847(6) ?
Rb1 Se7 8_556 3.9539(10) ?
Rb1 Mo3 4_665 4.1428(7) ?
Rb1 Mo3 3_545 4.1428(7) ?
Rb1 Mo3 1_455 4.1428(7) ?
Rb1 Rb3 8_556 5.9810(6) ?
Rb2 Se5 4 3.5156(6) ?
Rb2 Se5 1_545 3.5156(6) ?
Rb2 Se5 3_655 3.5156(6) ?
Rb2 Se5 7 3.6685(10) ?
Rb2 Se5 9_545 3.6685(10) ?
Rb2 Se5 10_655 3.6685(10) ?
Rb2 Se6 7_655 3.7270(18) ?
Rb2 Se4 3_655 3.7926(10) ?
Rb2 Se4 4 3.7926(10) ?
Rb2 Se4 1_545 3.7926(10) ?
Rb2 Mo5 4 4.1529(5) ?
Rb2 Mo5 3_655 4.1529(5) ?
Rb2 Mo5 1_545 4.1529(5) ?
Rb2 Rb2 7_545 5.7667(9) ?
Rb2 Rb2 7_655 5.7667(9) ?
Rb3 Se2 3_545 3.5179(6) ?
Rb3 Se2 4_655 3.5179(6) ?
Rb3 Se1 3_545 3.5893(10) ?
Rb3 Se1 4_655 3.5893(10) ?
Rb3 Se3 3_545 3.8103(11) ?
Rb3 Se3 4_655 3.8103(11) ?
Rb3 Mo2 1_445 4.1494(5) ?
Rb3 Mo2 4_665 4.1494(5) ?
Rb3 Mo2 3_645 4.1494(5) ?
Rb3 Rb3 8_556 4.715(3) ?
Rb3 Mo1 3_545 4.8642(8) ?
